data_7715578
loop_
_publ_author_name
'Grigorieva, Oksana P.'
'Shatalova, Tatiana B.'
'Kuznetsov, Alexey N.'
'Berdonosov, Peter S.'
'Stefanovich, Sergey Yu'
'Lyssenko, Konstantin A.'
'Dolgikh, Valery A.'

_publ_section_title
;
 New iodate fluoride Rb<sub>2</sub>Ce(IO<sub>3</sub>)<sub>5</sub>F with
 nonlinear optical properties.
;
_journal_issue 17
_journal_name_full 'Dalton transactions (Cambridge, England : 2003)'
_journal_page_first 7367
_journal_page_last 7375
_journal_paper_doi 10.1039/d4dt00431k
_journal_volume 53
_journal_year 2024
_chemical_formula_moiety 'Ce F (I O3)5 Rb2'
_chemical_formula_sum 'Ce F I5 O15 Rb2'
_chemical_formula_weight 1204.56
_space_group_crystal_system orthorhombic
_space_group_IT_number 36
_space_group_name_Hall 'C 2c -2'
_space_group_name_H-M_alt 'C m c 21'
_audit_creation_method SHELXL-2018/3
_audit_update_record
;
2024-02-06 deposited with the CCDC.	2024-04-01 downloaded from the CCDC.
;
_cell_angle_alpha 90
_cell_angle_beta 90
_cell_angle_gamma 90
_cell_formula_units_Z 4
_cell_length_a 11.1518(6)
_cell_length_b 8.1187(4)
_cell_length_c 17.1581(10)
_cell_measurement_reflns_used 3523
_cell_measurement_temperature 101(2)
_cell_measurement_theta_max 29.42
_cell_measurement_theta_min 2.50
_cell_volume 1553.46(15)
_computing_structure_refinement 'SHELXL-2018/3 (Sheldrick, 2018)'
_diffrn_ambient_temperature 101(2)
_diffrn_measured_fraction_theta_full 0.999
_diffrn_measured_fraction_theta_max 0.999
_diffrn_measurement_device_type 'Bruker D8 Quest with Photon III detector'
_diffrn_measurement_method '\f and \w shutterless scans'
_diffrn_radiation_type MoK\a
_diffrn_radiation_wavelength 0.71073
_diffrn_reflns_av_R_equivalents 0.0865
_diffrn_reflns_av_unetI/netI 0.0926
_diffrn_reflns_Laue_measured_fraction_full 0.999
_diffrn_reflns_Laue_measured_fraction_max 0.999
_diffrn_reflns_limit_h_max 15
_diffrn_reflns_limit_h_min -15
_diffrn_reflns_limit_k_max 11
_diffrn_reflns_limit_k_min -10
_diffrn_reflns_limit_l_max 23
_diffrn_reflns_limit_l_min -23
_diffrn_reflns_number 7414
_diffrn_reflns_point_group_measured_fraction_full 0.993
_diffrn_reflns_point_group_measured_fraction_max 0.994
_diffrn_reflns_theta_full 25.242
_diffrn_reflns_theta_max 28.998
_diffrn_reflns_theta_min 2.374
_diffrn_source 'micro-focus sealed X-ray tube'
_exptl_absorpt_coefficient_mu 19.180
_exptl_absorpt_correction_T_max 0.4399
_exptl_absorpt_correction_T_min 0.2129
_exptl_absorpt_correction_type multi-scan
_exptl_absorpt_process_details
;
 SADABS 2016/2: Krause, L., Herbst-Irmer, R., Sheldrick G.M. & Stalke D.,
 J. Appl. Cryst. 48 (2015) 3-10
;
_exptl_crystal_colour orange
_exptl_crystal_density_diffrn 5.150
_exptl_crystal_description block
_exptl_crystal_F_000 2104
_exptl_crystal_size_max 0.330
_exptl_crystal_size_mid 0.220
_exptl_crystal_size_min 0.210
_refine_diff_density_max 1.975
_refine_diff_density_min -2.190
_refine_diff_density_rms 0.447
_refine_ls_abs_structure_details
;
 Flack x determined using 859 quotients [(I+)-(I-)]/[(I+)+(I-)]
 (Parsons, Flack and Wagner, Acta Cryst. B69 (2013) 249-259).
;
_refine_ls_abs_structure_Flack 0.020(18)
_refine_ls_extinction_coef 0.00122(14)
_refine_ls_extinction_expression Fc^*^=kFc[1+0.001xFc^2^\l^3^/sin(2\q)]^-1/4^
_refine_ls_extinction_method 'SHELXL-2018/3 (Sheldrick 2018)'
_refine_ls_goodness_of_fit_ref 0.970
_refine_ls_hydrogen_treatment undef
_refine_ls_matrix_type full
_refine_ls_number_parameters 120
_refine_ls_number_reflns 2160
_refine_ls_number_restraints 1
_refine_ls_restrained_S_all 0.970
_refine_ls_R_factor_all 0.0415
_refine_ls_R_factor_gt 0.0391
_refine_ls_shift/su_max 0.000
_refine_ls_shift/su_mean 0.000
_refine_ls_structure_factor_coef Fsqd
_refine_ls_weighting_details 'w=1/[\s^2^(Fo^2^)] where P=(Fo^2^+2Fc^2^)/3'
_refine_ls_weighting_scheme calc
_refine_ls_wR_factor_gt 0.0866
_refine_ls_wR_factor_ref 0.0896
_reflns_Friedel_coverage 0.925
_reflns_Friedel_fraction_full 0.987
_reflns_Friedel_fraction_max 0.989
_reflns_number_gt 2032
_reflns_number_total 2160
_reflns_threshold_expression 'I > 2\s(I)'
_cod_data_source_file d4dt00431k2.cif
_cod_data_source_block 1
_cod_depositor_comments 'Adding full bibliography for 7715578.cif.'
_cod_database_code 7715578
_shelx_shelxl_version_number 2018/3
_shelx_space_group_comment
;
The symmetry employed for this shelxl refinement is uniquely defined
by the following loop, which should always be used as a source of
symmetry information in preference to the above space-group names.
They are only intended as comments.
;
_shelx_estimated_absorpt_t_min 0.061
_shelx_estimated_absorpt_t_max 0.107

loop_
_space_group_symop_operation_xyz
'x, y, z'
'-x, -y, z+1/2'
'x, -y, z+1/2'
'-x, y, z'
'x+1/2, y+1/2, z'
'-x+1/2, -y+1/2, z+1/2'
'x+1/2, -y+1/2, z+1/2'
'-x+1/2, y+1/2, z'

loop_
_atom_site_label
_atom_site_type_symbol
_atom_site_fract_x
_atom_site_fract_y
_atom_site_fract_z
_atom_site_U_iso_or_equiv
_atom_site_adp_type
_atom_site_occupancy
_atom_site_site_symmetry_order
_atom_site_calc_flag
_atom_site_refinement_flags_posn
_atom_site_refinement_flags_adp
_atom_site_refinement_flags_occupancy
_atom_site_disorder_assembly
_atom_site_disorder_group
Ce1 Ce 1.000000 0.45308(14) 0.62400(7) 0.0142(3) Uani 1 2 d S T P . .
Rb1 Rb 0.500000 0.5022(3) 0.34985(13) 0.0184(5) Uani 1 2 d S T P . .
Rb2 Rb 1.000000 -0.0331(3) 0.60336(13) 0.0177(5) Uani 1 2 d S T P . .
I1 I 0.76274(12) 0.2487(2) 0.47429(6) 0.0268(3) Uani 1 1 d . . . . .
I2 I 1.000000 0.46927(18) 0.86655(6) 0.0148(3) Uani 1 2 d S T P . .
I3 I 0.73460(8) 0.21286(11) 0.73147(4) 0.0142(2) Uani 1 1 d . . . . .
O1 O 0.8306(11) -0.016(2) 0.4760(8) 0.063(5) Uani 1 1 d . . . . .
O2 O 0.8751(10) 0.3261(13) 0.5405(6) 0.024(2) Uani 1 1 d . . . . .
O3 O 0.8443(10) 0.2907(12) 0.3879(5) 0.019(2) Uani 1 1 d . . . . .
O4 O 0.8760(9) 0.3241(12) 0.8596(6) 0.020(2) Uani 1 1 d . . . . .
O5 O 1.000000 0.5549(16) 0.7670(7) 0.017(3) Uani 1 2 d S T P . .
O6 O 0.6576(9) 0.1386(12) 0.6431(5) 0.019(2) Uani 1 1 d . . . . .
O7 O 0.6684(8) 0.4147(11) 0.7313(6) 0.019(2) Uani 1 1 d . . . . .
O8 O 0.8812(8) 0.2589(12) 0.6907(6) 0.0168(19) Uani 1 1 d . . . . .
F1 F 1.000000 0.6250(13) 0.5257(6) 0.021(2) Uani 1 2 d S T P . .

loop_
_atom_site_aniso_label
_atom_site_aniso_U_11
_atom_site_aniso_U_22
_atom_site_aniso_U_33
_atom_site_aniso_U_23
_atom_site_aniso_U_13
_atom_site_aniso_U_12
Ce1 0.0142(6) 0.0137(5) 0.0147(5) -0.0005(4) 0.000 0.000
Rb1 0.0178(10) 0.0178(10) 0.0196(9) -0.0001(8) 0.000 0.000
Rb2 0.0179(11) 0.0171(10) 0.0182(9) -0.0002(7) 0.000 0.000
I1 0.0314(7) 0.0348(6) 0.0144(5) -0.0010(5) -0.0015(4) -0.0186(4)
I2 0.0152(7) 0.0149(6) 0.0143(8) 0.0007(4) 0.000 0.000
I3 0.0146(4) 0.0133(4) 0.0148(5) 0.0005(3) 0.0005(4) -0.0007(3)
O1 0.023(7) 0.139(15) 0.027(7) 0.018(8) -0.007(5) -0.022(9)
O2 0.026(6) 0.027(5) 0.020(5) 0.001(4) -0.003(4) -0.010(4)
O3 0.022(6) 0.022(5) 0.013(4) 0.000(4) 0.006(4) 0.000(4)
O4 0.024(6) 0.019(5) 0.018(4) 0.003(4) -0.002(4) -0.002(4)
O5 0.016(7) 0.021(6) 0.014(6) 0.003(5) 0.000 0.000
O6 0.021(5) 0.021(5) 0.014(4) -0.004(4) 0.000(3) -0.002(4)
O7 0.021(5) 0.013(4) 0.025(5) -0.003(4) 0.000(4) 0.004(4)
O8 0.009(5) 0.018(4) 0.023(4) -0.003(4) 0.007(4) -0.001(4)
F1 0.028(7) 0.014(5) 0.022(5) 0.003(4) 0.000 0.000

loop_
_atom_type_symbol
_atom_type_description
_atom_type_scat_dispersion_real
_atom_type_scat_dispersion_imag
_atom_type_scat_source
O O 0.0106 0.0060 'International Tables Vol C Tables 4.2.6.8 and 6.1.1.4'
Rb Rb -0.9393 2.9676 'International Tables Vol C Tables 4.2.6.8 and 6.1.1.4'
I I -0.4742 1.8119 'International Tables Vol C Tables 4.2.6.8 and 6.1.1.4'
Ce Ce -0.2486 2.6331 'International Tables Vol C Tables 4.2.6.8 and 6.1.1.4'
F F 0.0171 0.0103 'International Tables Vol C Tables 4.2.6.8 and 6.1.1.4'

loop_
_geom_angle_atom_site_label_1
_geom_angle_atom_site_label_2
_geom_angle_atom_site_label_3
_geom_angle
_geom_angle_site_symmetry_1
_geom_angle_site_symmetry_3
_geom_angle_publ_flag
F1 Ce1 O2 78.5(4) . 4_755 ?
F1 Ce1 O2 78.5(4) . . ?
O2 Ce1 O2 76.6(6) 4_755 . ?
F1 Ce1 O6 72.4(3) . 5 ?
O2 Ce1 O6 85.4(4) 4_755 5 ?
O2 Ce1 O6 148.3(3) . 5 ?
F1 Ce1 O6 72.4(3) . 8_655 ?
O2 Ce1 O6 148.3(3) 4_755 8_655 ?
O2 Ce1 O6 85.4(4) . 8_655 ?
O6 Ce1 O6 97.5(5) 5 8_655 ?
F1 Ce1 O8 143.2(3) . . ?
O2 Ce1 O8 110.5(4) 4_755 . ?
O2 Ce1 O8 69.8(4) . . ?
O6 Ce1 O8 141.8(3) 5 . ?
O6 Ce1 O8 86.6(3) 8_655 . ?
F1 Ce1 O8 143.2(3) . 4_755 ?
O2 Ce1 O8 69.8(4) 4_755 4_755 ?
O2 Ce1 O8 110.5(4) . 4_755 ?
O6 Ce1 O8 86.6(3) 5 4_755 ?
O6 Ce1 O8 141.8(3) 8_655 4_755 ?
O8 Ce1 O8 68.4(5) . 4_755 ?
F1 Ce1 O5 121.8(4) . . ?
O2 Ce1 O5 138.6(3) 4_755 . ?
O2 Ce1 O5 138.6(3) . . ?
O6 Ce1 O5 70.2(3) 5 . ?
O6 Ce1 O5 70.2(3) 8_655 . ?
O8 Ce1 O5 75.7(3) . . ?
O8 Ce1 O5 75.7(3) 4_755 . ?
F1 Ce1 Rb2 124.5(3) . . ?
O2 Ce1 Rb2 59.1(3) 4_755 . ?
O2 Ce1 Rb2 59.1(3) . . ?
O6 Ce1 Rb2 130.9(2) 5 . ?
O6 Ce1 Rb2 130.9(2) 8_655 . ?
O8 Ce1 Rb2 51.4(2) . . ?
O8 Ce1 Rb2 51.4(2) 4_755 . ?
O5 Ce1 Rb2 113.7(3) . . ?
F1 Ce1 Rb2 45.6(3) . 1_565 ?
O2 Ce1 Rb2 113.8(3) 4_755 1_565 ?
O2 Ce1 Rb2 113.8(3) . 1_565 ?
O6 Ce1 Rb2 50.9(2) 5 1_565 ?
O6 Ce1 Rb2 50.9(2) 8_655 1_565 ?
O8 Ce1 Rb2 135.1(2) . 1_565 ?
O8 Ce1 Rb2 135.1(2) 4_755 1_565 ?
O5 Ce1 Rb2 76.2(3) . 1_565 ?
Rb2 Ce1 Rb2 170.02(8) . 1_565 ?
O1 Rb1 O1 82.1(5) 8_655 5_455 ?
O1 Rb1 O7 169.1(4) 8_655 2_664 ?
O1 Rb1 O7 96.7(3) 5_455 2_664 ?
O1 Rb1 O7 96.7(3) 8_655 3_564 ?
O1 Rb1 O7 169.1(4) 5_455 3_564 ?
O7 Rb1 O7 82.5(4) 2_664 3_564 ?
O1 Rb1 O3 59.6(4) 8_655 8_655 ?
O1 Rb1 O3 104.9(4) 5_455 8_655 ?
O7 Rb1 O3 110.7(3) 2_664 8_655 ?
O7 Rb1 O3 65.6(3) 3_564 8_655 ?
O1 Rb1 O3 104.9(4) 8_655 5_455 ?
O1 Rb1 O3 59.6(4) 5_455 5_455 ?
O7 Rb1 O3 65.6(3) 2_664 5_455 ?
O7 Rb1 O3 110.7(3) 3_564 5_455 ?
O3 Rb1 O3 71.1(4) 8_655 5_455 ?
O1 Rb1 O4 102.5(4) 8_655 7_454 ?
O1 Rb1 O4 67.0(4) 5_455 7_454 ?
O7 Rb1 O4 86.8(3) 2_664 7_454 ?
O7 Rb1 O4 123.7(3) 3_564 7_454 ?
O3 Rb1 O4 161.8(3) 8_655 7_454 ?
O3 Rb1 O4 114.4(3) 5_455 7_454 ?
O1 Rb1 O4 67.0(4) 8_655 6_654 ?
O1 Rb1 O4 102.5(4) 5_455 6_654 ?
O7 Rb1 O4 123.7(3) 2_664 6_654 ?
O7 Rb1 O4 86.8(3) 3_564 6_654 ?
O3 Rb1 O4 114.4(3) 8_655 6_654 ?
O3 Rb1 O4 161.8(3) 5_455 6_654 ?
O4 Rb1 O4 55.0(4) 7_454 6_654 ?
O1 Rb1 I2 83.9(4) 8_655 6_654 ?
O1 Rb1 I2 83.9(4) 5_455 6_654 ?
O7 Rb1 I2 106.82(19) 2_664 6_654 ?
O7 Rb1 I2 106.82(19) 3_564 6_654 ?
O3 Rb1 I2 139.9(2) 8_655 6_654 ?
O3 Rb1 I2 139.9(2) 5_455 6_654 ?
O4 Rb1 I2 27.52(19) 7_454 6_654 ?
O4 Rb1 I2 27.52(19) 6_654 6_654 ?
O1 Rb1 I1 34.7(4) 8_655 8_655 ?
O1 Rb1 I1 93.4(3) 5_455 8_655 ?
O7 Rb1 I1 135.10(19) 2_664 8_655 ?
O7 Rb1 I1 79.86(19) 3_564 8_655 ?
O3 Rb1 I1 25.10(18) 8_655 8_655 ?
O3 Rb1 I1 82.8(2) 5_455 8_655 ?
O4 Rb1 I1 136.8(2) 7_454 8_655 ?
O4 Rb1 I1 96.2(2) 6_654 8_655 ?
I2 Rb1 I1 117.74(4) 6_654 8_655 ?
O1 Rb1 I1 93.4(3) 8_655 5_455 ?
O1 Rb1 I1 34.7(4) 5_455 5_455 ?
O7 Rb1 I1 79.86(19) 2_664 5_455 ?
O7 Rb1 I1 135.10(19) 3_564 5_455 ?
O3 Rb1 I1 82.8(2) 8_655 5_455 ?
O3 Rb1 I1 25.10(18) 5_455 5_455 ?
O4 Rb1 I1 96.24(19) 7_454 5_455 ?
O4 Rb1 I1 136.8(2) 6_654 5_455 ?
I2 Rb1 I1 117.74(4) 6_654 5_455 ?
I1 Rb1 I1 84.24(5) 8_655 5_455 ?
O1 Rb1 I3 148.0(4) 8_655 7_454 ?
O1 Rb1 I3 82.8(3) 5_455 7_454 ?
O7 Rb1 I3 41.55(18) 2_664 7_454 ?
O7 Rb1 I3 103.3(2) 3_564 7_454 ?
O3 Rb1 I3 152.2(2) 8_655 7_454 ?
O3 Rb1 I3 91.3(2) 5_455 7_454 ?
O4 Rb1 I3 45.47(19) 7_454 7_454 ?
O4 Rb1 I3 89.1(2) 6_654 7_454 ?
I2 Rb1 I3 66.53(3) 6_654 7_454 ?
I1 Rb1 I3 174.01(5) 8_655 7_454 ?
I1 Rb1 I3 90.00(2) 5_455 7_454 ?
O1 Rb2 O1 81.6(5) . 4_755 ?
O1 Rb2 O7 174.5(4) . 5_545 ?
O1 Rb2 O7 98.9(3) 4_755 5_545 ?
O1 Rb2 O7 98.9(3) . 8_645 ?
O1 Rb2 O7 174.5(4) 4_755 8_645 ?
O7 Rb2 O7 80.1(4) 5_545 8_645 ?
O1 Rb2 F1 73.6(4) . 1_545 ?
O1 Rb2 F1 73.6(4) 4_755 1_545 ?
O7 Rb2 F1 101.2(2) 5_545 1_545 ?
O7 Rb2 F1 101.2(2) 8_645 1_545 ?
O1 Rb2 O8 127.3(4) . 4_755 ?
O1 Rb2 O8 92.8(4) 4_755 4_755 ?
O7 Rb2 O8 58.2(2) 5_545 4_755 ?
O7 Rb2 O8 91.3(3) 8_645 4_755 ?
F1 Rb2 O8 153.91(18) 1_545 4_755 ?
O1 Rb2 O8 92.8(4) . . ?
O1 Rb2 O8 127.3(4) 4_755 . ?
O7 Rb2 O8 91.3(3) 5_545 . ?
O7 Rb2 O8 58.2(2) 8_645 . ?
F1 Rb2 O8 153.91(18) 1_545 . ?
O8 Rb2 O8 50.6(4) 4_755 . ?
O1 Rb2 O6 81.2(4) . 8_645 ?
O1 Rb2 O6 123.3(4) 4_755 8_645 ?
O7 Rb2 O6 94.1(3) 5_545 8_645 ?
O7 Rb2 O6 51.6(2) 8_645 8_645 ?
F1 Rb2 O6 49.8(2) 1_545 8_645 ?
O8 Rb2 O6 138.9(2) 4_755 8_645 ?
O8 Rb2 O6 107.0(2) . 8_645 ?
O1 Rb2 O6 123.3(4) . 5_545 ?
O1 Rb2 O6 81.2(4) 4_755 5_545 ?
O7 Rb2 O6 51.6(2) 5_545 5_545 ?
O7 Rb2 O6 94.1(3) 8_645 5_545 ?
F1 Rb2 O6 49.8(2) 1_545 5_545 ?
O8 Rb2 O6 107.0(2) 4_755 5_545 ?
O8 Rb2 O6 138.9(2) . 5_545 ?
O6 Rb2 O6 65.1(3) 8_645 5_545 ?
O1 Rb2 O2 89.2(4) . 4_755 ?
O1 Rb2 O2 56.8(4) 4_755 4_755 ?
O7 Rb2 O2 95.7(3) 5_545 4_755 ?
O7 Rb2 O2 128.7(2) 8_645 4_755 ?
F1 Rb2 O2 129.4(3) 1_545 4_755 ?
O8 Rb2 O2 47.5(2) 4_755 4_755 ?
O8 Rb2 O2 70.9(2) . 4_755 ?
O6 Rb2 O2 170.1(2) 8_645 4_755 ?
O6 Rb2 O2 123.0(2) 5_545 4_755 ?
O1 Rb2 O2 56.8(4) . . ?
O1 Rb2 O2 89.2(4) 4_755 . ?
O7 Rb2 O2 128.7(2) 5_545 . ?
O7 Rb2 O2 95.7(3) 8_645 . ?
F1 Rb2 O2 129.4(3) 1_545 . ?
O8 Rb2 O2 70.9(2) 4_755 . ?
O8 Rb2 O2 47.5(2) . . ?
O6 Rb2 O2 123.0(2) 8_645 . ?
O6 Rb2 O2 170.1(2) 5_545 . ?
O2 Rb2 O2 48.2(3) 4_755 . ?
O1 Rb2 Ce1 91.1(4) . . ?
O1 Rb2 Ce1 91.1(4) 4_755 . ?
O7 Rb2 Ce1 94.44(18) 5_545 . ?
O7 Rb2 Ce1 94.44(18) 8_645 . ?
F1 Rb2 Ce1 159.5(2) 1_545 . ?
O8 Rb2 Ce1 36.44(17) 4_755 . ?
O8 Rb2 Ce1 36.44(17) . . ?
O6 Rb2 Ce1 142.61(17) 8_645 . ?
O6 Rb2 Ce1 142.61(17) 5_545 . ?
O2 Rb2 Ce1 34.48(17) 4_755 . ?
O2 Rb2 Ce1 34.48(17) . . ?
O3 I1 O2 95.9(5) . . ?
O3 I1 O1 95.0(5) . 8_655 ?
O2 I1 O1 91.0(5) . 8_655 ?
O3 I1 Rb1 45.6(3) . 5_545 ?
O2 I1 Rb1 93.0(4) . 5_545 ?
O1 I1 Rb1 140.7(3) 8_655 5_545 ?
O3 I1 Rb2 137.7(3) . 5_455 ?
O2 I1 Rb2 90.3(4) . 5_455 ?
O1 I1 Rb2 42.9(3) 8_655 5_455 ?
Rb1 I1 Rb2 175.00(5) 5_545 5_455 ?
O3 I1 Rb2 103.1(3) . . ?
O2 I1 Rb2 54.0(3) . . ?
O1 I1 Rb2 141.6(4) 8_655 . ?
Rb1 I1 Rb2 65.20(4) 5_545 . ?
Rb2 I1 Rb2 114.13(6) 5_455 . ?
O3 I1 Rb1 80.6(3) . . ?
O2 I1 Rb1 129.7(4) . . ?
O1 I1 Rb1 40.3(4) 8_655 . ?
Rb1 I1 Rb1 116.40(6) 5_545 . ?
Rb2 I1 Rb1 63.81(4) 5_455 . ?
Rb2 I1 Rb1 174.86(4) . . ?
O4 I2 O4 98.8(6) 4_755 . ?
O4 I2 O5 100.6(4) 4_755 . ?
O4 I2 O5 100.6(4) . . ?
O4 I2 Rb1 49.4(3) 4_755 6_655 ?
O4 I2 Rb1 49.4(3) . 6_655 ?
O5 I2 Rb1 107.9(4) . 6_655 ?
O4 I2 Rb1 129.9(3) 4_755 6_665 ?
O4 I2 Rb1 129.9(3) . 6_665 ?
O5 I2 Rb1 64.0(4) . 6_665 ?
Rb1 I2 Rb1 171.90(7) 6_655 6_665 ?
O7 I3 O8 100.5(4) . . ?
O7 I3 O6 96.1(4) . . ?
O8 I3 O6 99.7(4) . . ?
O7 I3 Rb2 42.2(3) . 5_455 ?
O8 I3 Rb2 105.7(3) . 5_455 ?
O6 I3 Rb2 53.9(3) . 5_455 ?
O7 I3 Rb1 134.7(3) . 6_655 ?
O8 I3 Rb1 67.6(3) . 6_655 ?
O6 I3 Rb1 128.4(3) . 6_655 ?
Rb2 I3 Rb1 172.88(4) 5_455 6_655 ?
O7 I3 Rb1 38.1(3) . 2_665 ?
O8 I3 Rb1 131.2(3) . 2_665 ?
O6 I3 Rb1 107.4(3) . 2_665 ?
Rb2 I3 Rb1 63.68(4) 5_455 2_665 ?
Rb1 I3 Rb1 118.34(6) 6_655 2_665 ?
O7 I3 Rb2 136.3(3) . . ?
O8 I3 Rb2 42.3(3) . . ?
O6 I3 Rb2 75.0(3) . . ?
Rb2 I3 Rb2 114.84(6) 5_455 . ?
Rb1 I3 Rb2 62.29(4) 6_655 . ?
Rb1 I3 Rb2 173.44(4) 2_665 . ?
I1 O1 Rb1 110.4(6) 8_645 5_545 ?
I1 O1 Rb2 106.2(6) 8_645 . ?
Rb1 O1 Rb2 98.2(4) 5_545 . ?
I1 O2 Ce1 172.3(6) . . ?
I1 O2 Rb2 100.7(4) . . ?
Ce1 O2 Rb2 86.4(3) . . ?
I1 O3 Rb1 109.3(4) . 5_545 ?
I2 O4 Rb1 103.0(4) . 6_655 ?
I2 O5 Ce1 139.2(6) . . ?
I3 O6 Ce1 132.5(5) . 5_445 ?
I3 O6 Rb2 98.9(4) . 5_455 ?
Ce1 O6 Rb2 95.3(3) 5_445 5_455 ?
I3 O7 Rb1 119.1(4) . 2_665 ?
I3 O7 Rb2 113.4(4) . 5_455 ?
Rb1 O7 Rb2 94.5(3) 2_665 5_455 ?
I3 O8 Ce1 146.2(5) . . ?
I3 O8 Rb2 114.4(4) . . ?
Ce1 O8 Rb2 92.1(3) . . ?
Ce1 F1 Rb2 103.9(4) . 1_565 ?

loop_
_geom_bond_atom_site_label_1
_geom_bond_atom_site_label_2
_geom_bond_distance
_geom_bond_site_symmetry_2
_geom_bond_publ_flag
Ce1 F1 2.190(11) . ?
Ce1 O2 2.248(10) 4_755 ?
Ce1 O2 2.248(10) . ?
Ce1 O6 2.338(10) 5 ?
Ce1 O6 2.338(10) 8_655 ?
Ce1 O8 2.356(9) . ?
Ce1 O8 2.356(9) 4_755 ?
Ce1 O5 2.590(12) . ?
Ce1 Rb2 3.963(3) . ?
Ce1 Rb2 4.186(3) 1_565 ?
Rb1 O1 2.876(13) 8_655 ?
Rb1 O1 2.876(13) 5_455 ?
Rb1 O7 2.849(10) 2_664 ?
Rb1 O7 2.849(10) 3_564 ?
Rb1 O3 2.987(10) 8_655 ?
Rb1 O3 2.987(10) 5_455 ?
Rb1 O4 2.993(10) 7_454 ?
Rb1 O4 2.993(10) 6_654 ?
Rb1 I2 3.839(2) 6_654 ?
Rb1 I1 3.945(2) 8_655 ?
Rb1 I1 3.945(2) 5_455 ?
Rb1 I3 3.9918(18) 7_454 ?
Rb2 O1 2.892(13) . ?
Rb2 O1 2.892(13) 4_755 ?
Rb2 O7 2.921(10) 5_545 ?
Rb2 O7 2.921(10) 8_645 ?
Rb2 F1 3.079(11) 1_545 ?
Rb2 O8 3.101(10) 4_755 ?
Rb2 O8 3.101(10) . ?
Rb2 O6 3.265(10) 8_645 ?
Rb2 O6 3.265(10) 5_545 ?
Rb2 O2 3.407(11) 4_755 ?
Rb2 O2 3.407(11) . ?
I1 O3 1.773(9) . ?
I1 O2 1.805(10) . ?
I1 O1 2.179(16) 8_655 ?
I2 O4 1.821(10) 4_755 ?
I2 O4 1.821(10) . ?
I2 O5 1.844(12) . ?
I3 O7 1.797(9) . ?
I3 O8 1.817(9) . ?
I3 O6 1.844(9) . ?
